data_2229428
loop_
_publ_author_name
'Sahraei, Atefeh'
'Kargar, Hadi'
'Kia, Reza'
'Khan, Islam Ullah'

_publ_section_title
;
 3,3'-Dimethoxy-2,2'-[(4,5-dimethyl-<i>o</i>-phenylene)bis(nitrilomethanylylidene)]diphenol
;
_journal_coeditor_code JH2267
_journal_issue 3
_journal_name_full 'Acta Crystallographica Section E'
_journal_page_first o636
_journal_paper_doi 10.1107/S160053681100506X
_journal_volume 67
_journal_year 2011
_chemical_formula_iupac 'C24 H24 N2 O4'
_chemical_formula_moiety 'C24 H24 N2 O4'
_chemical_formula_sum 'C24 H24 N2 O4'
_chemical_formula_weight 404.45
_chemical_name_systematic 3,3'-Dimethoxy-2,2'-[(4,5-dimethyl-<i>o</i>-phenylene)bis(nitrilomethanylylidene)]diphenol
_space_group_IT_number 2
_symmetry_cell_setting triclinic
_symmetry_space_group_name_Hall '-P 1'
_symmetry_space_group_name_H-M 'P -1'
_atom_sites_solution_hydrogens geom
_atom_sites_solution_primary direct
_atom_sites_solution_secondary difmap
_audit_creation_method SHELXL-97
_cell_angle_alpha 86.9000(10)
_cell_angle_beta 82.5490(10)
_cell_angle_gamma 81.8060(10)
_cell_formula_units_Z 4
_cell_length_a 8.0311(2)
_cell_length_b 12.5836(3)
_cell_length_c 20.6174(5)
_cell_measurement_reflns_used 7158
_cell_measurement_temperature 296(2)
_cell_measurement_theta_max 23.98
_cell_measurement_theta_min 2.53
_cell_volume 2043.57(9)
_computing_cell_refinement 'SAINT (Bruker, 2005)'
_computing_data_collection 'APEX2 (Bruker, 2005)'
_computing_data_reduction 'SAINT (Bruker, 2005)'
_computing_molecular_graphics 'SHELXTL (Sheldrick, 2008)'
_computing_publication_material
;
SHELXTL (Sheldrick, 2008) and PLATON (Spek, 2009)
;
_computing_structure_refinement 'SHELXTL (Sheldrick, 2008)'
_computing_structure_solution 'SHELXTL (Sheldrick, 2008)'
_diffrn_ambient_temperature 296(2)
_diffrn_measured_fraction_theta_full 0.989
_diffrn_measured_fraction_theta_max 0.989
_diffrn_measurement_device_type
;
Bruker SMART APEXII CCD area-detector
;
_diffrn_measurement_method '\f and \w'
_diffrn_radiation_monochromator graphite
_diffrn_radiation_source 'fine-focus sealed tube'
_diffrn_radiation_type MoK\a
_diffrn_radiation_wavelength 0.71073
_diffrn_reflns_av_R_equivalents 0.0441
_diffrn_reflns_av_sigmaI/netI 0.0556
_diffrn_reflns_limit_h_max 10
_diffrn_reflns_limit_h_min -7
_diffrn_reflns_limit_k_max 16
_diffrn_reflns_limit_k_min -16
_diffrn_reflns_limit_l_max 27
_diffrn_reflns_limit_l_min -27
_diffrn_reflns_number 36786
_diffrn_reflns_theta_full 28.35
_diffrn_reflns_theta_max 28.35
_diffrn_reflns_theta_min 1.64
_diffrn_standards_number 0
_exptl_absorpt_coefficient_mu 0.090
_exptl_absorpt_correction_T_max 0.9902
_exptl_absorpt_correction_T_min 0.9717
_exptl_absorpt_correction_type multi-scan
_exptl_absorpt_process_details '(<i>SADABS</i>; Bruker, 2005)'
_exptl_crystal_colour yellow
_exptl_crystal_density_diffrn 1.315
_exptl_crystal_density_method 'not measured'
_exptl_crystal_description block
_exptl_crystal_F_000 856
_exptl_crystal_size_max 0.32
_exptl_crystal_size_mid 0.15
_exptl_crystal_size_min 0.11
_refine_diff_density_max 0.303
_refine_diff_density_min -0.202
_refine_ls_extinction_method none
_refine_ls_goodness_of_fit_ref 1.009
_refine_ls_hydrogen_treatment constr
_refine_ls_matrix_type full
_refine_ls_number_parameters 553
_refine_ls_number_reflns 10103
_refine_ls_number_restraints 0
_refine_ls_restrained_S_all 1.009
_refine_ls_R_factor_all 0.1062
_refine_ls_R_factor_gt 0.0529
_refine_ls_shift/su_max 0.001
_refine_ls_shift/su_mean 0.000
_refine_ls_structure_factor_coef Fsqd
_refine_ls_weighting_details 'calc w=1/[\s^2^(Fo^2^)+(0.0638P)^2^+0.3683P] where P=(Fo^2^+2Fc^2^)/3'
_refine_ls_weighting_scheme calc
_refine_ls_wR_factor_gt 0.1211
_refine_ls_wR_factor_ref 0.1491
_reflns_number_gt 5848
_reflns_number_total 10103
_reflns_threshold_expression I>2\(I)
_cod_data_source_file jh2267.cif
_cod_data_source_block I
_cod_database_code 2229428
_cod_database_fobs_code 2229428

loop_
_symmetry_equiv_pos_as_xyz
'x, y, z'
'-x, -y, -z'

loop_
_atom_site_type_symbol
_atom_site_label
_atom_site_fract_x
_atom_site_fract_y
_atom_site_fract_z
_atom_site_U_iso_or_equiv
_atom_site_adp_type
_atom_site_calc_flag
_atom_site_refinement_flags
_atom_site_occupancy
_atom_site_disorder_assembly
_atom_site_disorder_group
O O1A 0.1615(2) 0.40459(12) 0.92569(7) 0.0655(4) Uani d . 1 . .
H H1 0.1569 0.3464 0.9453 0.098 Uiso calc R 1 . .
O O2A 0.4672(2) 0.20064(12) 0.87533(8) 0.0766(5) Uani d . 1 . .
H H2 0.4102 0.1825 0.9090 0.115 Uiso calc R 1 . .
O O3A 0.3431(2) 0.48135(11) 1.12519(7) 0.0643(4) Uani d . 1 . .
O O4A 0.4790(2) -0.16724(11) 0.83813(7) 0.0676(4) Uani d . 1 . .
O O5B 0.3083(2) 0.27459(10) 0.54537(7) 0.0582(4) Uani d . 1 . .
H H5 0.2627 0.3012 0.5138 0.087 Uiso calc R 1 . .
O O6B 0.36319(17) 0.09296(10) 0.44648(8) 0.0538(4) Uani d . 1 . .
H H6 0.3277 0.1533 0.4330 0.081 Uiso calc R 1 . .
O O7B 0.33691(17) 0.64232(9) 0.57086(6) 0.0472(3) Uani d . 1 . .
O O8B -0.15187(15) 0.02857(9) 0.37853(6) 0.0441(3) Uani d . 1 . .
N N1A 0.1970(2) 0.26121(12) 1.02084(7) 0.0459(4) Uani d . 1 . .
N N2A 0.3208(2) 0.07623(12) 0.95799(7) 0.0480(4) Uani d . 1 . .
N N3B 0.20177(18) 0.41821(11) 0.46432(7) 0.0368(3) Uani d . 1 . .
N N4B 0.15172(18) 0.24553(11) 0.39805(7) 0.0374(3) Uani d . 1 . .
C C1A 0.2120(3) 0.47308(15) 0.96424(10) 0.0488(5) Uani d . 1 . .
C C2A 0.2250(3) 0.57696(17) 0.94043(11) 0.0616(6) Uani d . 1 . .
H H2A 0.1960 0.5983 0.8990 0.074 Uiso calc R 1 . .
C C3A 0.2801(3) 0.64792(17) 0.97760(12) 0.0663(6) Uani d . 1 . .
H H3A 0.2897 0.7171 0.9606 0.080 Uiso calc R 1 . .
C C4A 0.3220(3) 0.62050(16) 1.03942(11) 0.0593(6) Uani d . 1 . .
H H4A 0.3601 0.6700 1.0639 0.071 Uiso calc R 1 . .
C C5A 0.3064(2) 0.51812(16) 1.06433(10) 0.0480(5) Uani d . 1 . .
C C6A 0.2518(2) 0.44164(15) 1.02743(9) 0.0434(4) Uani d . 1 . .
C C7A 0.2365(2) 0.33490(15) 1.05401(9) 0.0452(5) Uani d . 1 . .
H H7A 0.2562 0.3188 1.0971 0.054 Uiso calc R 1 . .
C C8A 0.1648(2) 0.16144(15) 1.05199(9) 0.0421(4) Uani d . 1 . .
C C9A 0.0701(3) 0.15609(17) 1.11315(9) 0.0509(5) Uani d . 1 . .
H H9A 0.0333 0.2193 1.1353 0.061 Uiso calc R 1 . .
C C10A 0.0286(3) 0.06034(18) 1.14232(10) 0.0518(5) Uani d . 1 . .
C C11A 0.0802(3) -0.03431(16) 1.10848(10) 0.0518(5) Uani d . 1 . .
C C12A 0.1752(3) -0.02903(16) 1.04781(10) 0.0525(5) Uani d . 1 . .
H H12A 0.2106 -0.0921 1.0254 0.063 Uiso calc R 1 . .
C C13A 0.2203(2) 0.06715(15) 1.01883(9) 0.0427(4) Uani d . 1 . .
C C14A 0.3726(2) -0.00173(15) 0.91988(9) 0.0456(5) Uani d . 1 . .
H H14A 0.3472 -0.0701 0.9328 0.055 Uiso calc R 1 . .
C C15A 0.4693(2) 0.01451(15) 0.85743(9) 0.0439(4) Uani d . 1 . .
C C16A 0.5221(3) -0.07042(16) 0.81420(9) 0.0490(5) Uani d . 1 . .
C C17A 0.6084(3) -0.05346(19) 0.75346(10) 0.0594(6) Uani d . 1 . .
H H17A 0.6423 -0.1100 0.7253 0.071 Uiso calc R 1 . .
C C18A 0.6442(3) 0.0486(2) 0.73471(10) 0.0639(6) Uani d . 1 . .
H H18A 0.7017 0.0601 0.6934 0.077 Uiso calc R 1 . .
C C19A 0.5979(3) 0.13263(19) 0.77483(11) 0.0650(6) Uani d . 1 . .
H H19A 0.6245 0.2004 0.7610 0.078 Uiso calc R 1 . .
C C20A 0.5104(3) 0.11693(16) 0.83664(10) 0.0522(5) Uani d . 1 . .
C C21A 0.4026(4) 0.5531(2) 1.16515(12) 0.0794(8) Uani d . 1 . .
H H21A 0.4231 0.5176 1.2063 0.119 Uiso calc R 1 . .
H H21B 0.3188 0.6151 1.1726 0.119 Uiso calc R 1 . .
H H21C 0.5060 0.5751 1.1435 0.119 Uiso calc R 1 . .
C C22A 0.5095(4) -0.25444(19) 0.79537(13) 0.0937(9) Uani d . 1 . .
H H22A 0.4697 -0.3166 0.8179 0.141 Uiso calc R 1 . .
H H22B 0.6289 -0.2700 0.7815 0.141 Uiso calc R 1 . .
H H22C 0.4505 -0.2357 0.7578 0.141 Uiso calc R 1 . .
C C23A -0.0699(3) 0.0594(2) 1.20956(11) 0.0736(7) Uani d . 1 . .
H H23A -0.1038 0.1319 1.2232 0.110 Uiso calc R 1 . .
H H23B 0.0001 0.0208 1.2399 0.110 Uiso calc R 1 . .
H H23C -0.1687 0.0250 1.2086 0.110 Uiso calc R 1 . .
C C24A 0.0333(3) -0.14094(18) 1.13633(12) 0.0742(7) Uani d . 1 . .
H H24A -0.0874 -0.1353 1.1472 0.111 Uiso calc R 1 . .
H H24B 0.0871 -0.1604 1.1750 0.111 Uiso calc R 1 . .
H H24C 0.0705 -0.1949 1.1045 0.111 Uiso calc R 1 . .
C C25B 0.3553(2) 0.35234(14) 0.57787(9) 0.0398(4) Uani d . 1 . .
C C26B 0.4361(3) 0.32414(15) 0.63297(10) 0.0504(5) Uani d . 1 . .
H H26A 0.4591 0.2524 0.6463 0.060 Uiso calc R 1 . .
C C27B 0.4814(3) 0.40265(16) 0.66741(10) 0.0533(5) Uani d . 1 . .
H H27A 0.5354 0.3833 0.7044 0.064 Uiso calc R 1 . .
C C28B 0.4495(2) 0.51037(15) 0.64902(9) 0.0460(5) Uani d . 1 . .
H H28A 0.4800 0.5625 0.6737 0.055 Uiso calc R 1 . .
C C29B 0.3723(2) 0.53911(13) 0.59388(8) 0.0361(4) Uani d . 1 . .
C C30B 0.3236(2) 0.46071(13) 0.55645(8) 0.0327(4) Uani d . 1 . .
C C31B 0.2480(2) 0.48966(13) 0.49754(8) 0.0347(4) Uani d . 1 . .
H H31A 0.2322 0.5613 0.4832 0.042 Uiso calc R 1 . .
C C32B 0.1357(2) 0.43933(13) 0.40431(8) 0.0327(4) Uani d . 1 . .
C C33B 0.0981(2) 0.54115(13) 0.37580(9) 0.0385(4) Uani d . 1 . .
H H33A 0.1166 0.6004 0.3976 0.046 Uiso calc R 1 . .
C C34B 0.0344(2) 0.55820(14) 0.31619(9) 0.0407(4) Uani d . 1 . .
C C35B 0.0057(2) 0.46919(15) 0.28374(9) 0.0428(4) Uani d . 1 . .
C C36B 0.0440(2) 0.36764(14) 0.31152(9) 0.0416(4) Uani d . 1 . .
H H36A 0.0268 0.3085 0.2893 0.050 Uiso calc R 1 . .
C C37B 0.1071(2) 0.35046(13) 0.37140(8) 0.0345(4) Uani d . 1 . .
C C38B 0.0596(2) 0.17277(13) 0.39149(8) 0.0349(4) Uani d . 1 . .
H H38A -0.0401 0.1925 0.3728 0.042 Uiso calc R 1 . .
C C39B 0.1025(2) 0.06190(12) 0.41158(8) 0.0327(4) Uani d . 1 . .
C C40B -0.0085(2) -0.01310(13) 0.40432(8) 0.0340(4) Uani d . 1 . .
C C41B 0.0316(2) -0.11995(14) 0.42275(9) 0.0421(4) Uani d . 1 . .
H H41A -0.0420 -0.1692 0.4185 0.051 Uiso calc R 1 . .
C C42B 0.1835(2) -0.15232(14) 0.44774(9) 0.0449(5) Uani d . 1 . .
H H42A 0.2108 -0.2243 0.4599 0.054 Uiso calc R 1 . .
C C43B 0.2948(2) -0.08251(14) 0.45517(9) 0.0421(4) Uani d . 1 . .
H H43A 0.3964 -0.1068 0.4717 0.050 Uiso calc R 1 . .
C C44B 0.2538(2) 0.02470(13) 0.43775(8) 0.0368(4) Uani d . 1 . .
C C45B 0.3907(3) 0.72410(15) 0.60485(11) 0.0535(5) Uani d . 1 . .
H H45A 0.3635 0.7924 0.5829 0.080 Uiso calc R 1 . .
H H45B 0.5110 0.7094 0.6058 0.080 Uiso calc R 1 . .
H H45C 0.3340 0.7258 0.6488 0.080 Uiso calc R 1 . .
C C46B -0.2703(3) -0.04164(16) 0.36976(11) 0.0553(5) Uani d . 1 . .
H H46A -0.3665 -0.0014 0.3524 0.083 Uiso calc R 1 . .
H H46B -0.3067 -0.0751 0.4111 0.083 Uiso calc R 1 . .
H H46C -0.2177 -0.0959 0.3398 0.083 Uiso calc R 1 . .
C C47B -0.0004(3) 0.67051(16) 0.28798(11) 0.0607(6) Uani d . 1 . .
H H47A 0.0333 0.7199 0.3160 0.091 Uiso calc R 1 . .
H H47B -0.1193 0.6881 0.2846 0.091 Uiso calc R 1 . .
H H47C 0.0626 0.6753 0.2453 0.091 Uiso calc R 1 . .
C C48B -0.0648(3) 0.48102(19) 0.21901(10) 0.0668(6) Uani d . 1 . .
H H48A -0.0799 0.4116 0.2054 0.100 Uiso calc R 1 . .
H H48B 0.0127 0.5126 0.1868 0.100 Uiso calc R 1 . .
H H48C -0.1720 0.5264 0.2236 0.100 Uiso calc R 1 . .

loop_
_atom_site_aniso_label
_atom_site_aniso_U_11
_atom_site_aniso_U_22
_atom_site_aniso_U_33
_atom_site_aniso_U_12
_atom_site_aniso_U_13
_atom_site_aniso_U_23
O1A 0.0961(12) 0.0544(9) 0.0514(9) -0.0130(9) -0.0264(8) -0.0013(7)
O2A 0.1169(15) 0.0480(9) 0.0621(10) -0.0258(9) 0.0182(9) -0.0091(7)
O3A 0.0927(12) 0.0568(9) 0.0498(9) -0.0199(8) -0.0179(8) -0.0117(7)
O4A 0.0996(12) 0.0452(8) 0.0569(9) -0.0060(8) -0.0045(8) -0.0139(7)
O5B 0.0943(11) 0.0323(7) 0.0568(9) -0.0174(7) -0.0350(8) 0.0052(6)
O6B 0.0497(8) 0.0384(7) 0.0792(10) -0.0080(6) -0.0283(7) -0.0013(7)
O7B 0.0640(9) 0.0312(7) 0.0513(8) -0.0108(6) -0.0200(6) -0.0029(6)
O8B 0.0419(7) 0.0368(7) 0.0583(8) -0.0125(6) -0.0168(6) 0.0010(6)
N1A 0.0574(10) 0.0401(9) 0.0409(9) -0.0062(7) -0.0066(7) -0.0058(7)
N2A 0.0629(11) 0.0422(9) 0.0382(9) -0.0084(8) -0.0013(8) -0.0045(7)
N3B 0.0435(8) 0.0329(8) 0.0370(8) -0.0093(6) -0.0122(6) 0.0010(6)
N4B 0.0414(8) 0.0302(8) 0.0431(8) -0.0068(6) -0.0121(7) -0.0032(6)
C1A 0.0529(12) 0.0432(11) 0.0506(12) -0.0028(9) -0.0102(9) -0.0057(9)
C2A 0.0744(15) 0.0502(13) 0.0601(14) -0.0037(11) -0.0160(11) 0.0041(10)
C3A 0.0789(16) 0.0409(12) 0.0784(17) -0.0068(11) -0.0107(13) 0.0035(11)
C4A 0.0658(14) 0.0436(12) 0.0699(15) -0.0088(10) -0.0073(11) -0.0120(11)
C5A 0.0475(11) 0.0480(11) 0.0480(12) -0.0033(9) -0.0035(9) -0.0110(9)
C6A 0.0447(11) 0.0401(10) 0.0445(11) -0.0018(8) -0.0043(8) -0.0074(8)
C7A 0.0500(11) 0.0469(11) 0.0382(10) -0.0033(9) -0.0057(8) -0.0069(8)
C8A 0.0489(11) 0.0426(10) 0.0358(10) -0.0060(9) -0.0092(8) -0.0019(8)
C9A 0.0561(12) 0.0537(12) 0.0420(11) -0.0050(10) -0.0031(9) -0.0081(9)
C10A 0.0477(12) 0.0672(14) 0.0399(11) -0.0081(10) -0.0050(9) 0.0029(10)
C11A 0.0521(12) 0.0536(12) 0.0488(12) -0.0080(10) -0.0091(9) 0.0131(10)
C12A 0.0635(13) 0.0428(11) 0.0499(12) -0.0062(10) -0.0045(10) -0.0003(9)
C13A 0.0507(11) 0.0426(10) 0.0352(10) -0.0068(9) -0.0061(8) -0.0016(8)
C14A 0.0584(12) 0.0378(10) 0.0413(11) -0.0073(9) -0.0076(9) -0.0030(8)
C15A 0.0495(11) 0.0462(11) 0.0361(10) -0.0040(9) -0.0079(8) -0.0043(8)
C16A 0.0549(12) 0.0478(12) 0.0441(11) 0.0010(9) -0.0121(9) -0.0065(9)
C17A 0.0634(14) 0.0699(15) 0.0415(12) 0.0064(11) -0.0061(10) -0.0152(10)
C18A 0.0659(15) 0.0836(17) 0.0381(11) -0.0038(13) 0.0001(10) 0.0010(11)
C19A 0.0784(16) 0.0643(14) 0.0503(13) -0.0159(12) 0.0017(11) 0.0072(11)
C20A 0.0632(13) 0.0493(12) 0.0441(11) -0.0094(10) -0.0033(10) -0.0043(9)
C21A 0.108(2) 0.0736(17) 0.0654(16) -0.0224(15) -0.0234(14) -0.0259(13)
C22A 0.146(3) 0.0554(15) 0.0787(19) -0.0001(16) -0.0140(18) -0.0263(13)
C23A 0.0689(16) 0.0964(19) 0.0526(14) -0.0146(14) 0.0040(11) 0.0031(13)
C24A 0.0825(17) 0.0614(15) 0.0742(16) -0.0118(13) -0.0012(13) 0.0222(12)
C25B 0.0483(11) 0.0331(9) 0.0408(10) -0.0099(8) -0.0112(8) 0.0003(7)
C26B 0.0649(13) 0.0380(10) 0.0508(12) -0.0052(9) -0.0217(10) 0.0060(9)
C27B 0.0640(13) 0.0536(12) 0.0468(11) -0.0065(10) -0.0266(10) 0.0017(9)
C28B 0.0538(12) 0.0436(11) 0.0453(11) -0.0118(9) -0.0164(9) -0.0069(8)
C29B 0.0355(9) 0.0341(9) 0.0396(10) -0.0075(7) -0.0044(7) -0.0028(7)
C30B 0.0331(9) 0.0323(9) 0.0337(9) -0.0077(7) -0.0044(7) -0.0013(7)
C31B 0.0380(10) 0.0287(9) 0.0380(9) -0.0065(7) -0.0059(7) 0.0010(7)
C32B 0.0328(9) 0.0333(9) 0.0324(9) -0.0054(7) -0.0058(7) 0.0006(7)
C33B 0.0443(10) 0.0299(9) 0.0419(10) -0.0062(8) -0.0058(8) -0.0022(7)
C34B 0.0424(10) 0.0382(10) 0.0389(10) -0.0023(8) -0.0024(8) 0.0078(8)
C35B 0.0461(11) 0.0478(11) 0.0352(10) -0.0075(9) -0.0089(8) 0.0054(8)
C36B 0.0468(11) 0.0410(10) 0.0399(10) -0.0106(8) -0.0107(8) -0.0038(8)
C37B 0.0342(9) 0.0307(9) 0.0395(10) -0.0052(7) -0.0077(7) 0.0010(7)
C38B 0.0356(9) 0.0329(9) 0.0368(9) -0.0038(7) -0.0073(7) -0.0028(7)
C39B 0.0374(9) 0.0296(9) 0.0316(9) -0.0055(7) -0.0036(7) -0.0044(7)
C40B 0.0374(9) 0.0332(9) 0.0316(9) -0.0051(7) -0.0032(7) -0.0029(7)
C41B 0.0483(11) 0.0342(10) 0.0454(11) -0.0118(8) -0.0041(9) -0.0027(8)
C42B 0.0559(12) 0.0290(9) 0.0481(11) -0.0021(9) -0.0056(9) 0.0023(8)
C43B 0.0430(10) 0.0381(10) 0.0441(10) 0.0017(8) -0.0100(8) 0.0003(8)
C44B 0.0403(10) 0.0332(9) 0.0387(10) -0.0065(8) -0.0083(8) -0.0046(7)
C45B 0.0562(13) 0.0355(10) 0.0734(14) -0.0096(9) -0.0175(11) -0.0115(9)
C46B 0.0483(12) 0.0474(12) 0.0765(15) -0.0180(10) -0.0198(10) 0.0012(10)
C47B 0.0795(16) 0.0448(12) 0.0546(13) 0.0001(11) -0.0120(11) 0.0138(10)
C48B 0.0860(17) 0.0725(15) 0.0456(12) -0.0111(13) -0.0266(12) 0.0077(11)

loop_
_atom_type_symbol
_atom_type_description
_atom_type_scat_dispersion_real
_atom_type_scat_dispersion_imag
_atom_type_scat_source
C C 0.0033 0.0016 'International Tables Vol C Tables 4.2.6.8 and 6.1.1.4'
H H 0.0000 0.0000 'International Tables Vol C Tables 4.2.6.8 and 6.1.1.4'
N N 0.0061 0.0033 'International Tables Vol C Tables 4.2.6.8 and 6.1.1.4'
O O 0.0106 0.0060 'International Tables Vol C Tables 4.2.6.8 and 6.1.1.4'

loop_
_geom_angle_atom_site_label_1
_geom_angle_atom_site_label_2
_geom_angle_atom_site_label_3
_geom_angle_site_symmetry_1
_geom_angle_site_symmetry_3
_geom_angle
_geom_angle_publ_flag
C1A O1A H1 . . 109.5 ?
C20A O2A H2 . . 109.5 ?
C5A O3A C21A . . 117.95(17) ?
C16A O4A C22A . . 118.15(18) ?
C25B O5B H5 . . 109.5 ?
C44B O6B H6 . . 109.5 ?
C29B O7B C45B . . 117.36(14) ?
C40B O8B C46B . . 118.32(14) ?
C7A N1A C8A . . 119.99(16) ?
C14A N2A C13A . . 124.29(16) ?
C31B N3B C32B . . 124.33(14) ?
C38B N4B C37B . . 119.21(14) ?
O1A C1A C2A . . 118.50(18) ?
O1A C1A C6A . . 121.57(18) ?
C2A C1A C6A . . 119.93(18) ?
C3A C2A C1A . . 120.1(2) ?
C3A C2A H2A . . 120.0 ?
C1A C2A H2A . . 120.0 ?
C2A C3A C4A . . 122.0(2) ?
C2A C3A H3A . . 119.0 ?
C4A C3A H3A . . 119.0 ?
C3A C4A C5A . . 118.6(2) ?
C3A C4A H4A . . 120.7 ?
C5A C4A H4A . . 120.7 ?
O3A C5A C4A . . 124.14(18) ?
O3A C5A C6A . . 114.44(17) ?
C4A C5A C6A . . 121.42(19) ?
C1A C6A C5A . . 117.95(18) ?
C1A C6A C7A . . 121.23(17) ?
C5A C6A C7A . . 120.82(17) ?
N1A C7A C6A . . 122.80(17) ?
N1A C7A H7A . . 118.6 ?
C6A C7A H7A . . 118.6 ?
C9A C8A C13A . . 118.96(17) ?
C9A C8A N1A . . 121.67(17) ?
C13A C8A N1A . . 119.25(16) ?
C10A C9A C8A . . 122.42(18) ?
C10A C9A H9A . . 118.8 ?
C8A C9A H9A . . 118.8 ?
C9A C10A C11A . . 118.86(18) ?
C9A C10A C23A . . 119.9(2) ?
C11A C10A C23A . . 121.3(2) ?
C12A C11A C10A . . 118.68(18) ?
C12A C11A C24A . . 119.7(2) ?
C10A C11A C24A . . 121.60(19) ?
C11A C12A C13A . . 122.57(19) ?
C11A C12A H12A . . 118.7 ?
C13A C12A H12A . . 118.7 ?
C8A C13A C12A . . 118.48(17) ?
C8A C13A N2A . . 116.84(16) ?
C12A C13A N2A . . 124.67(17) ?
N2A C14A C15A . . 121.13(18) ?
N2A C14A H14A . . 119.4 ?
C15A C14A H14A . . 119.4 ?
C20A C15A C16A . . 117.82(18) ?
C20A C15A C14A . . 120.72(17) ?
C16A C15A C14A . . 121.43(18) ?
O4A C16A C17A . . 124.52(18) ?
O4A C16A C15A . . 114.31(17) ?
C17A C16A C15A . . 121.2(2) ?
C16A C17A C18A . . 119.1(2) ?
C16A C17A H17A . . 120.5 ?
C18A C17A H17A . . 120.5 ?
C19A C18A C17A . . 122.0(2) ?
C19A C18A H18A . . 119.0 ?
C17A C18A H18A . . 119.0 ?
C18A C19A C20A . . 119.8(2) ?
C18A C19A H19A . . 120.1 ?
C20A C19A H19A . . 120.1 ?
O2A C20A C19A . . 118.66(19) ?
O2A C20A C15A . . 121.15(18) ?
C19A C20A C15A . . 120.19(19) ?
O3A C21A H21A . . 109.5 ?
O3A C21A H21B . . 109.5 ?
H21A C21A H21B . . 109.5 ?
O3A C21A H21C . . 109.5 ?
H21A C21A H21C . . 109.5 ?
H21B C21A H21C . . 109.5 ?
O4A C22A H22A . . 109.5 ?
O4A C22A H22B . . 109.5 ?
H22A C22A H22B . . 109.5 ?
O4A C22A H22C . . 109.5 ?
H22A C22A H22C . . 109.5 ?
H22B C22A H22C . . 109.5 ?
C10A C23A H23A . . 109.5 ?
C10A C23A H23B . . 109.5 ?
H23A C23A H23B . . 109.5 ?
C10A C23A H23C . . 109.5 ?
H23A C23A H23C . . 109.5 ?
H23B C23A H23C . . 109.5 ?
C11A C24A H24A . . 109.5 ?
C11A C24A H24B . . 109.5 ?
H24A C24A H24B . . 109.5 ?
C11A C24A H24C . . 109.5 ?
H24A C24A H24C . . 109.5 ?
H24B C24A H24C . . 109.5 ?
O5B C25B C26B . . 118.66(16) ?
O5B C25B C30B . . 120.71(15) ?
C26B C25B C30B . . 120.62(16) ?
C27B C26B C25B . . 119.35(17) ?
C27B C26B H26A . . 120.3 ?
C25B C26B H26A . . 120.3 ?
C26B C27B C28B . . 122.03(17) ?
C26B C27B H27A . . 119.0 ?
C28B C27B H27A . . 119.0 ?
C29B C28B C27B . . 119.13(17) ?
C29B C28B H28A . . 120.4 ?
C27B C28B H28A . . 120.4 ?
O7B C29B C28B . . 124.06(15) ?
O7B C29B C30B . . 115.01(14) ?
C28B C29B C30B . . 120.93(16) ?
C25B C30B C29B . . 117.91(15) ?
C25B C30B C31B . . 120.75(14) ?
C29B C30B C31B . . 121.33(15) ?
N3B C31B C30B . . 120.99(15) ?
N3B C31B H31A . . 119.5 ?
C30B C31B H31A . . 119.5 ?
C33B C32B C37B . . 118.43(15) ?
C33B C32B N3B . . 124.74(15) ?
C37B C32B N3B . . 116.83(14) ?
C34B C33B C32B . . 122.80(16) ?
C34B C33B H33A . . 118.6 ?
C32B C33B H33A . . 118.6 ?
C33B C34B C35B . . 118.45(16) ?
C33B C34B C47B . . 119.72(17) ?
C35B C34B C47B . . 121.83(17) ?
C36B C35B C34B . . 119.09(16) ?
C36B C35B C48B . . 119.22(17) ?
C34B C35B C48B . . 121.70(17) ?
C35B C36B C37B . . 122.52(16) ?
C35B C36B H36A . . 118.7 ?
C37B C36B H36A . . 118.7 ?
C36B C37B C32B . . 118.70(15) ?
C36B C37B N4B . . 121.79(15) ?
C32B C37B N4B . . 119.42(14) ?
N4B C38B C39B . . 123.34(16) ?
N4B C38B H38A . . 118.3 ?
C39B C38B H38A . . 118.3 ?
C44B C39B C40B . . 118.17(15) ?
C44B C39B C38B . . 121.95(15) ?
C40B C39B C38B . . 119.87(15) ?
O8B C40B C41B . . 124.56(15) ?
O8B C40B C39B . . 114.87(14) ?
C41B C40B C39B . . 120.57(16) ?
C40B C41B C42B . . 118.74(16) ?
C40B C41B H41A . . 120.6 ?
C42B C41B H41A . . 120.6 ?
C43B C42B C41B . . 122.51(16) ?
C43B C42B H42A . . 118.7 ?
C41B C42B H42A . . 118.7 ?
C42B C43B C44B . . 118.90(17) ?
C42B C43B H43A . . 120.6 ?
C44B C43B H43A . . 120.6 ?
O6B C44B C43B . . 118.27(16) ?
O6B C44B C39B . . 120.63(15) ?
C43B C44B C39B . . 121.10(16) ?
O7B C45B H45A . . 109.5 ?
O7B C45B H45B . . 109.5 ?
H45A C45B H45B . . 109.5 ?
O7B C45B H45C . . 109.5 ?
H45A C45B H45C . . 109.5 ?
H45B C45B H45C . . 109.5 ?
O8B C46B H46A . . 109.5 ?
O8B C46B H46B . . 109.5 ?
H46A C46B H46B . . 109.5 ?
O8B C46B H46C . . 109.5 ?
H46A C46B H46C . . 109.5 ?
H46B C46B H46C . . 109.5 ?
C34B C47B H47A . . 109.5 ?
C34B C47B H47B . . 109.5 ?
H47A C47B H47B . . 109.5 ?
C34B C47B H47C . . 109.5 ?
H47A C47B H47C . . 109.5 ?
H47B C47B H47C . . 109.5 ?
C35B C48B H48A . . 109.5 ?
C35B C48B H48B . . 109.5 ?
H48A C48B H48B . . 109.5 ?
C35B C48B H48C . . 109.5 ?
H48A C48B H48C . . 109.5 ?
H48B C48B H48C . . 109.5 ?

loop_
_geom_bond_atom_site_label_1
_geom_bond_atom_site_label_2
_geom_bond_site_symmetry_2
_geom_bond_distance
_geom_bond_publ_flag
O1A C1A . 1.340(2) ?
O1A H1 . 0.8200 ?
O2A C20A . 1.335(2) ?
O2A H2 . 0.8200 ?
O3A C5A . 1.367(2) ?
O3A C21A . 1.424(2) ?
O4A C16A . 1.363(2) ?
O4A C22A . 1.419(2) ?
O5B C25B . 1.338(2) ?
O5B H5 . 0.8200 ?
O6B C44B . 1.347(2) ?
O6B H6 . 0.8200 ?
O7B C29B . 1.362(2) ?
O7B C45B . 1.421(2) ?
O8B C40B . 1.356(2) ?
O8B C46B . 1.421(2) ?
N1A C7A . 1.279(2) ?
N1A C8A . 1.420(2) ?
N2A C14A . 1.279(2) ?
N2A C13A . 1.409(2) ?
N3B C31B . 1.282(2) ?
N3B C32B . 1.406(2) ?
N4B C38B . 1.279(2) ?
N4B C37B . 1.418(2) ?
C1A C2A . 1.384(3) ?
C1A C6A . 1.404(3) ?
C2A C3A . 1.362(3) ?
C2A H2A . 0.9300 ?
C3A C4A . 1.374(3) ?
C3A H3A . 0.9300 ?
C4A C5A . 1.377(3) ?
C4A H4A . 0.9300 ?
C5A C6A . 1.408(2) ?
C6A C7A . 1.439(3) ?
C7A H7A . 0.9300 ?
C8A C9A . 1.389(3) ?
C8A C13A . 1.390(2) ?
C9A C10A . 1.382(3) ?
C9A H9A . 0.9300 ?
C10A C11A . 1.397(3) ?
C10A C23A . 1.505(3) ?
C11A C12A . 1.382(3) ?
C11A C24A . 1.509(3) ?
C12A C13A . 1.394(3) ?
C12A H12A . 0.9300 ?
C14A C15A . 1.435(3) ?
C14A H14A . 0.9300 ?
C15A C20A . 1.407(3) ?
C15A C16A . 1.411(3) ?
C16A C17A . 1.372(3) ?
C17A C18A . 1.379(3) ?
C17A H17A . 0.9300 ?
C18A C19A . 1.358(3) ?
C18A H18A . 0.9300 ?
C19A C20A . 1.392(3) ?
C19A H19A . 0.9300 ?
C21A H21A . 0.9600 ?
C21A H21B . 0.9600 ?
C21A H21C . 0.9600 ?
C22A H22A . 0.9600 ?
C22A H22B . 0.9600 ?
C22A H22C . 0.9600 ?
C23A H23A . 0.9600 ?
C23A H23B . 0.9600 ?
C23A H23C . 0.9600 ?
C24A H24A . 0.9600 ?
C24A H24B . 0.9600 ?
C24A H24C . 0.9600 ?
C25B C26B . 1.385(3) ?
C25B C30B . 1.409(2) ?
C26B C27B . 1.363(3) ?
C26B H26A . 0.9300 ?
C27B C28B . 1.385(3) ?
C27B H27A . 0.9300 ?
C28B C29B . 1.372(2) ?
C28B H28A . 0.9300 ?
C29B C30B . 1.411(2) ?
C30B C31B . 1.434(2) ?
C31B H31A . 0.9300 ?
C32B C33B . 1.390(2) ?
C32B C37B . 1.400(2) ?
C33B C34B . 1.386(2) ?
C33B H33A . 0.9300 ?
C34B C35B . 1.396(2) ?
C34B C47B . 1.501(2) ?
C35B C36B . 1.382(2) ?
C35B C48B . 1.508(3) ?
C36B C37B . 1.389(2) ?
C36B H36A . 0.9300 ?
C38B C39B . 1.440(2) ?
C38B H38A . 0.9300 ?
C39B C44B . 1.403(2) ?
C39B C40B . 1.414(2) ?
C40B C41B . 1.382(2) ?
C41B C42B . 1.385(3) ?
C41B H41A . 0.9300 ?
C42B C43B . 1.367(3) ?
C42B H42A . 0.9300 ?
C43B C44B . 1.382(2) ?
C43B H43A . 0.9300 ?
C45B H45A . 0.9600 ?
C45B H45B . 0.9600 ?
C45B H45C . 0.9600 ?
C46B H46A . 0.9600 ?
C46B H46B . 0.9600 ?
C46B H46C . 0.9600 ?
C47B H47A . 0.9600 ?
C47B H47B . 0.9600 ?
C47B H47C . 0.9600 ?
C48B H48A . 0.9600 ?
C48B H48B . 0.9600 ?
C48B H48C . 0.9600 ?

loop_
_geom_hbond_atom_site_label_D
_geom_hbond_atom_site_label_H
_geom_hbond_atom_site_label_A
_geom_hbond_site_symmetry_A
_geom_hbond_distance_DH
_geom_hbond_distance_HA
_geom_hbond_distance_DA
_geom_hbond_angle_DHA
_geom_hbond_publ_flag
O1A H1 N1A . 0.82 1.88 2.608(2) 147 y
O2A H2 N2A . 0.82 1.81 2.541(2) 148 y
O5B H5 N3B . 0.82 1.79 2.529(2) 149 y
O6B H6 N4B . 0.82 1.89 2.621(2) 148 y

loop_
_geom_torsion_atom_site_label_1
_geom_torsion_atom_site_label_2
_geom_torsion_atom_site_label_3
_geom_torsion_atom_site_label_4
_geom_torsion_site_symmetry_1
_geom_torsion_site_symmetry_2
_geom_torsion_site_symmetry_3
_geom_torsion_site_symmetry_4
_geom_torsion
_geom_torsion_publ_flag
O1A C1A C2A C3A . . . . -178.3(2) ?
C6A C1A C2A C3A . . . . 1.6(3) ?
C1A C2A C3A C4A . . . . -1.0(4) ?
C2A C3A C4A C5A . . . . -0.4(4) ?
C21A O3A C5A C4A . . . . -0.6(3) ?
C21A O3A C5A C6A . . . . 178.73(19) ?
C3A C4A C5A O3A . . . . -179.6(2) ?
C3A C4A C5A C6A . . . . 1.1(3) ?
O1A C1A C6A C5A . . . . 179.01(18) ?
C2A C1A C6A C5A . . . . -0.9(3) ?
O1A C1A C6A C7A . . . . -1.3(3) ?
C2A C1A C6A C7A . . . . 178.80(19) ?
O3A C5A C6A C1A . . . . -179.84(17) ?
C4A C5A C6A C1A . . . . -0.5(3) ?
O3A C5A C6A C7A . . . . 0.5(3) ?
C4A C5A C6A C7A . . . . 179.84(18) ?
C8A N1A C7A C6A . . . . -172.74(17) ?
C1A C6A C7A N1A . . . . 4.6(3) ?
C5A C6A C7A N1A . . . . -175.78(18) ?
C7A N1A C8A C9A . . . . 42.5(3) ?
C7A N1A C8A C13A . . . . -141.64(18) ?
C13A C8A C9A C10A . . . . -0.1(3) ?
N1A C8A C9A C10A . . . . 175.80(18) ?
C8A C9A C10A C11A . . . . -1.5(3) ?
C8A C9A C10A C23A . . . . 178.14(19) ?
C9A C10A C11A C12A . . . . 1.8(3) ?
C23A C10A C11A C12A . . . . -177.8(2) ?
C9A C10A C11A C24A . . . . -177.59(19) ?
C23A C10A C11A C24A . . . . 2.7(3) ?
C10A C11A C12A C13A . . . . -0.6(3) ?
C24A C11A C12A C13A . . . . 178.85(19) ?
C9A C8A C13A C12A . . . . 1.4(3) ?
N1A C8A C13A C12A . . . . -174.64(17) ?
C9A C8A C13A N2A . . . . -177.88(17) ?
N1A C8A C13A N2A . . . . 6.1(3) ?
C11A C12A C13A C8A . . . . -1.0(3) ?
C11A C12A C13A N2A . . . . 178.15(19) ?
C14A N2A C13A C8A . . . . -175.51(18) ?
C14A N2A C13A C12A . . . . 5.3(3) ?
C13A N2A C14A C15A . . . . 177.59(17) ?
N2A C14A C15A C20A . . . . 0.3(3) ?
N2A C14A C15A C16A . . . . -177.86(18) ?
C22A O4A C16A C17A . . . . -6.7(3) ?
C22A O4A C16A C15A . . . . 172.9(2) ?
C20A C15A C16A O4A . . . . 179.36(17) ?
C14A C15A C16A O4A . . . . -2.4(3) ?
C20A C15A C16A C17A . . . . -1.0(3) ?
C14A C15A C16A C17A . . . . 177.26(18) ?
O4A C16A C17A C18A . . . . 179.79(19) ?
C15A C16A C17A C18A . . . . 0.2(3) ?
C16A C17A C18A C19A . . . . 0.6(3) ?
C17A C18A C19A C20A . . . . -0.5(4) ?
C18A C19A C20A O2A . . . . 179.6(2) ?
C18A C19A C20A C15A . . . . -0.3(3) ?
C16A C15A C20A O2A . . . . -178.89(19) ?
C14A C15A C20A O2A . . . . 2.9(3) ?
C16A C15A C20A C19A . . . . 1.1(3) ?
C14A C15A C20A C19A . . . . -177.19(19) ?
O5B C25B C26B C27B . . . . -178.60(19) ?
C30B C25B C26B C27B . . . . 1.6(3) ?
C25B C26B C27B C28B . . . . -0.1(3) ?
C26B C27B C28B C29B . . . . -1.0(3) ?
C45B O7B C29B C28B . . . . 2.9(3) ?
C45B O7B C29B C30B . . . . -176.97(15) ?
C27B C28B C29B O7B . . . . -179.11(18) ?
C27B C28B C29B C30B . . . . 0.7(3) ?
O5B C25B C30B C29B . . . . 178.35(16) ?
C26B C25B C30B C29B . . . . -1.8(3) ?
O5B C25B C30B C31B . . . . -3.1(3) ?
C26B C25B C30B C31B . . . . 176.74(18) ?
O7B C29B C30B C25B . . . . -179.49(15) ?
C28B C29B C30B C25B . . . . 0.6(3) ?
O7B C29B C30B C31B . . . . 2.0(2) ?
C28B C29B C30B C31B . . . . -177.89(17) ?
C32B N3B C31B C30B . . . . -176.26(15) ?
C25B C30B C31B N3B . . . . 2.6(3) ?
C29B C30B C31B N3B . . . . -178.94(16) ?
C31B N3B C32B C33B . . . . -5.8(3) ?
C31B N3B C32B C37B . . . . 173.94(16) ?
C37B C32B C33B C34B . . . . -0.2(3) ?
N3B C32B C33B C34B . . . . 179.44(17) ?
C32B C33B C34B C35B . . . . 0.4(3) ?
C32B C33B C34B C47B . . . . -179.00(18) ?
C33B C34B C35B C36B . . . . -0.9(3) ?
C47B C34B C35B C36B . . . . 178.50(18) ?
C33B C34B C35B C48B . . . . 179.47(19) ?
C47B C34B C35B C48B . . . . -1.1(3) ?
C34B C35B C36B C37B . . . . 1.3(3) ?
C48B C35B C36B C37B . . . . -179.09(19) ?
C35B C36B C37B C32B . . . . -1.1(3) ?
C35B C36B C37B N4B . . . . -177.56(17) ?
C33B C32B C37B C36B . . . . 0.6(2) ?
N3B C32B C37B C36B . . . . -179.15(16) ?
C33B C32B C37B N4B . . . . 177.10(15) ?
N3B C32B C37B N4B . . . . -2.6(2) ?
C38B N4B C37B C36B . . . . -38.6(2) ?
C38B N4B C37B C32B . . . . 145.00(16) ?
C37B N4B C38B C39B . . . . 174.28(15) ?
N4B C38B C39B C44B . . . . -2.6(3) ?
N4B C38B C39B C40B . . . . 178.22(16) ?
C46B O8B C40B C41B . . . . 0.2(2) ?
C46B O8B C40B C39B . . . . -179.90(16) ?
C44B C39B C40B O8B . . . . -179.79(14) ?
C38B C39B C40B O8B . . . . -0.6(2) ?
C44B C39B C40B C41B . . . . 0.1(2) ?
C38B C39B C40B C41B . . . . 179.35(15) ?
O8B C40B C41B C42B . . . . 179.19(16) ?
C39B C40B C41B C42B . . . . -0.7(3) ?
C40B C41B C42B C43B . . . . 0.3(3) ?
C41B C42B C43B C44B . . . . 0.7(3) ?
C42B C43B C44B O6B . . . . 178.77(17) ?
C42B C43B C44B C39B . . . . -1.3(3) ?
C40B C39B C44B O6B . . . . -179.17(16) ?
C38B C39B C44B O6B . . . . 1.6(3) ?
C40B C39B C44B C43B . . . . 0.9(2) ?
C38B C39B C44B C43B . . . . -178.31(16) ?
